data_2006988
loop_
_publ_author_name
'Shishkin, O. V.'
'Atroschenko, Yu. M.'
'Gitis, S. S.'
'Alifanova, E. N.'
'Shakhkeldyan, I. V.'

_publ_section_title
;
 3-Methyl-1,5-dinitro-3-azabicyclo[3.3.1]non-7-ene
;
_journal_issue 2
_journal_name_full 'Acta Crystallographica Section C'
_journal_page_first 271
_journal_page_last 273
_journal_paper_doi 10.1107/S0108270197013279
_journal_volume 54
_journal_year 1998
_chemical_formula_moiety 'C9 H13 N3 O4'
_chemical_formula_sum 'C9 H13 N3 O4'
_chemical_formula_weight 227.22
_chemical_name_systematic
;
 3-Methyl-1,5-dinitro-3-azabicyclo[3.3.1]non-7-ene
;
_space_group_IT_number 61
_symmetry_cell_setting orthorhombic
_symmetry_space_group_name_Hall '-P 2ac 2ab'
_symmetry_space_group_name_H-M 'P b c a'
_audit_creation_method XL
_cell_angle_alpha 90.00
_cell_angle_beta 90.00
_cell_angle_gamma 90.00
_cell_formula_units_Z 16
_cell_length_a 12.890(6)
_cell_length_b 11.187(4)
_cell_length_c 29.565(13)
_cell_measurement_reflns_used 24
_cell_measurement_temperature 293(2)
_cell_measurement_theta_max 12
_cell_measurement_theta_min 10
_cell_volume 4263(3)
_computing_cell_refinement P3
_computing_data_collection 'P3 (Siemens, 1989)'
_computing_data_reduction 'SHELXTL (Sheldrick, 1993)'
_computing_molecular_graphics SHELXTL
_computing_publication_material SHELXTL
_computing_structure_refinement SHELXTL
_computing_structure_solution SHELXTL
_diffrn_ambient_temperature 293(2)
_diffrn_measurement_device 'Syntex P2~1~'
_diffrn_measurement_method '2\q/\w scans'
_diffrn_radiation_monochromator graphite
_diffrn_radiation_source 'fine-focus sealed tube'
_diffrn_radiation_type MoK\a
_diffrn_radiation_wavelength 0.71073
_diffrn_reflns_av_R_equivalents 0.0000
_diffrn_reflns_av_sigmaI/netI 0.1157
_diffrn_reflns_limit_h_max 15
_diffrn_reflns_limit_h_min 0
_diffrn_reflns_limit_k_max 13
_diffrn_reflns_limit_k_min 0
_diffrn_reflns_limit_l_max 35
_diffrn_reflns_limit_l_min 0
_diffrn_reflns_number 3780
_diffrn_reflns_theta_max 25.05
_diffrn_reflns_theta_min 1.38
_diffrn_standards_decay_% +-2.0
_diffrn_standards_interval_count 98
_diffrn_standards_number 2
_exptl_absorpt_coefficient_mu 0.113
_exptl_absorpt_correction_type none
_exptl_crystal_colour colourless
_exptl_crystal_density_diffrn 1.416
_exptl_crystal_density_meas ?
_exptl_crystal_description block
_exptl_crystal_F_000 1920
_exptl_crystal_size_max 0.50
_exptl_crystal_size_mid 0.20
_exptl_crystal_size_min 0.20
_refine_diff_density_max 0.22
_refine_diff_density_min -0.20
_refine_ls_extinction_coef 0.0023(6)
_refine_ls_extinction_method 'SHELXL93 (Sheldrick, 1993)'
_refine_ls_goodness_of_fit_all 1.094
_refine_ls_goodness_of_fit_obs 1.365
_refine_ls_hydrogen_treatment riding
_refine_ls_matrix_type full
_refine_ls_number_parameters 292
_refine_ls_number_reflns 3755
_refine_ls_number_restraints 0
_refine_ls_restrained_S_all 1.856
_refine_ls_restrained_S_obs 1.365
_refine_ls_R_factor_all 0.2209
_refine_ls_R_factor_obs .0802
_refine_ls_shift/esd_max 0.001
_refine_ls_shift/esd_mean 0.000
_refine_ls_structure_factor_coef Fsqd
_refine_ls_weighting_details 'w = 1/[\s^2^(Fo^2^)+(0.081P)^2^+0.692P] where P=(Fo^2^+2Fc^2^)/3'
_refine_ls_weighting_scheme calc
_refine_ls_wR_factor_all 0.3034
_refine_ls_wR_factor_obs .1457
_reflns_number_observed 1680
_reflns_number_total 3780
_reflns_observed_criterion >2sigma(I)
_cod_data_source_file bm1120.cif
_cod_data_source_block 1
_cod_depositor_comments
;
The following automatic conversions were performed:
'_symmetry_cell_setting' value 'Orthorhombic' changed to 'orthorhombic'
according to '/home/saulius/struct/CIF-dictionaries/cif_core.dic'
dictionary named 'cif_core.dic' version 2.4.1 from 2010-06-29.

Automatic conversion script
Id: cif_fix_enum 1527 2010-12-29 10:47:43Z saulius 

The following automatic conversions were performed:

'_symmetry_cell_setting' value 'Orthorhombic' changed to
'orthorhombic' according to
/home/saulius/struct/CIF-dictionaries/cif_core.dic dictionary named
'cif_core.dic' version 2.4.1 from 2010-06-29.

Automatic conversion script
Id: cif_fix_values 1715 2011-07-08 13:25:40Z adriana 

The following automatic conversions were performed:

'_exptl_crystal_density_meas' value 'not measured' was changed to '?'
- the value is perceived as not measured.

Automatic conversion script
Id: cif_fix_values 3008 2015-01-20 13:52:24Z robertas 

The following automatic conversions were performed:

'_refine_ls_weighting_scheme' value 'calc w =
1/[\s^2^(Fo^2^)+(0.081P)^2^+0.692P] where P=(Fo^2^+2Fc^2^)/3' was
changed to 'calc'. New tag '_refine_ls_weighting_details' was
created. The value of the new tag was set to 'w =
1/[\s^2^(Fo^2^)+(0.081P)^2^+0.692P] where P=(Fo^2^+2Fc^2^)/3'.

Automatic conversion script
Id: cif_fix_values 3143 2015-03-26 13:38:13Z robertas 
;
_cod_database_code 2006988

loop_
_symmetry_equiv_pos_as_xyz
'x, y, z'
'-x+1/2, -y, z+1/2'
'-x, y+1/2, -z+1/2'
'x+1/2, -y+1/2, -z'
'-x, -y, -z'
'x-1/2, y, -z-1/2'
'x, -y-1/2, z-1/2'
'-x-1/2, y-1/2, z'

loop_
_atom_site_aniso_label
_atom_site_aniso_U_11
_atom_site_aniso_U_22
_atom_site_aniso_U_33
_atom_site_aniso_U_12
_atom_site_aniso_U_13
_atom_site_aniso_U_23
N(1) .067(2) .058(2) .039(2) .002(2) -.006(2) -.002(2)
N(2) .076(3) .058(2) .043(2) -.013(2) -.006(2) .000(2)
O(1) .247(5) .050(2) .070(2) .023(3) -.045(3) -.018(2)
O(2) .167(4) .083(2) .047(2) .016(2) -.034(2) -.005(2)
O(3) .093(3) .113(3) .076(2) -.032(2) .002(2) .040(2)
O(4) .097(3) .084(2) .066(2) .005(2) -.023(2) .023(2)
C(1) .044(2) .040(2) .035(2) -.001(2) -.002(2) -.005(2)
C(2) .042(2) .047(2) .049(2) .003(2) -.002(2) .004(2)
N(3) .044(2) .041(2) .048(2) .004(2) .0053(14) -.008(2)
C(4) .052(2) .053(2) .041(2) -.004(2) .006(2) -.006(2)
C(5) .048(2) .040(2) .034(2) -.005(2) -.003(2) .007(2)
C(6) .043(2) .051(3) .054(3) -.005(2) -.018(2) .001(2)
C(7) .036(2) .047(2) .070(3) -.006(2) -.002(2) -.005(2)
C(8) .046(2) .044(2) .054(2) -.002(2) .011(2) -.002(2)
C(9) .039(2) .039(2) .041(2) -.005(2) -.004(2) .002(2)
C(10) .053(2) .056(3) .091(3) .018(2) .011(2) -.008(3)
N(1') .059(2) .055(2) .038(2) .000(2) -.002(2) -.005(2)
N(2') .113(4) .073(3) .040(2) -.005(3) .004(2) .006(2)
O(1') .161(3) .082(3) .054(2) -.006(2) .042(2) -.003(2)
O(2') .143(3) .048(2) .073(2) -.001(2) .017(2) -.013(2)
O(3') .138(4) .170(4) .069(3) .025(3) -.007(2) .058(3)
O(4') .160(4) .109(3) .071(2) -.061(3) .015(2) .026(2)
C(1') .042(2) .040(2) .033(2) .004(2) -.001(2) -.004(2)
C(2') .041(2) .049(2) .044(2) -.001(2) .001(2) .001(2)
N(3') .048(2) .043(2) .043(2) -.007(2) -.0013(14) -.003(2)
C(4') .057(2) .055(3) .041(2) -.005(2) -.008(2) -.010(2)
C(5') .062(3) .052(2) .033(2) -.008(2) .003(2) .008(2)
C(6') .055(3) .057(3) .053(3) -.009(2) .015(2) -.006(2)
C(7') .041(2) .057(3) .065(3) -.001(2) .005(2) -.013(2)
C(8') .043(2) .050(2) .050(2) .002(2) -.009(2) -.006(2)
C(9') .055(2) .038(2) .044(2) .001(2) -.002(2) .003(2)
C(10') .059(3) .050(3) .071(3) -.016(2) .001(2) -.013(2)

loop_
_atom_site_label
_atom_site_fract_x
_atom_site_fract_y
_atom_site_fract_z
_atom_site_U_iso_or_equiv
_atom_site_thermal_displace_type
_atom_site_calc_flag
_atom_site_refinement_flags
_atom_site_occupancy
_atom_site_disorder_group
_atom_site_type_symbol
N(1) .1684(2) -.0817(3) .23177(11) .0545(9) Uani d . 1 . N
N(2) .2048(3) -.0947(3) .39712(11) .0592(9) Uani d . 1 . N
O(1) .1838(4) -.1853(3) .23135(11) .123(2) Uani d . 1 . O
O(2) .1371(3) -.0311(3) .19925(10) .0992(12) Uani d . 1 . O
O(3) .1195(3) -.1246(3) .41098(10) .0940(12) Uani d . 1 . O
O(4) .2856(3) -.1286(3) .41360(10) .0824(10) Uani d . 1 . O
C(1) .1929(3) -.0100(3) .27459(11) .0397(9) Uani d . 1 . C
C(2) .1094(3) .0852(3) .27847(12) .0460(10) Uani d . 1 . C
H(2A) .1125(3) .1376(3) .25236(12) .055 Uiso calc R 1 . H
H(2B) .0416(3) .0476(3) .27897(12) .055 Uiso calc R 1 . H
N(3) .1237(2) .1549(3) .31947(10) .0441(8) Uani d . 1 . N
C(4) .1218(3) .0802(3) .35996(12) .0489(10) Uani d . 1 . C
H(4A) .0553(3) .0404(3) .36259(12) .059 Uiso calc R 1 . H
H(4B) .1323(3) .1291(3) .38669(12) .059 Uiso calc R 1 . H
C(5) .2087(3) -.0122(3) .35586(11) .0410(9) Uani d . 1 . C
C(6) .3130(3) .0443(3) .35237(13) .0492(10) Uani d . 1 . C
H(6A) .3504(3) .0619(3) .37841(13) .059 Uiso calc R 1 . H
C(7) .3527(3) .0696(3) .31159(14) .0512(10) Uani d . 1 . C
H(7A) .4164(3) .1087(3) .31051(14) .061 Uiso calc R 1 . H
C(8) .3023(3) .0397(3) .26848(12) .0480(10) Uani d . 1 . C
H(8A) .3443(3) -.0190(3) .25267(12) .058 Uiso calc R 1 . H
H(8B) .2990(3) .1109(3) .24982(12) .058 Uiso calc R 1 . H
C(9) .1877(3) -.0928(3) .31513(11) .0394(9) Uani d . 1 . C
H(9A) .2398(3) -.1551(3) .31289(11) .047 Uiso calc R 1 . H
H(9B) .1198(3) -.1297(3) .31745(11) .047 Uiso calc R 1 . H
C(10) .0456(3) .2487(4) .32235(14) .0666(12) Uani d . 1 . C
H(10A) .0492(13) .2982(14) .2959(4) .100 Uiso calc R 1 . H
H(10B) .0580(12) .2965(14) .3488(5) .100 Uiso calc R 1 . H
H(10C) -.0221(3) .2131(4) .3243(9) .100 Uiso calc R 1 . H
N(1') .1289(2) .3441(3) .15142(11) .0507(9) Uani d . 1 . N
N(2') .1853(4) .3427(4) -.01274(12) .0752(12) Uani d . 1 . N
O(1') .0907(3) .2933(3) .18320(10) .0991(13) Uani d . 1 . O
O(2') .1384(3) .4498(3) .15053(11) .0878(11) Uani d . 1 . O
O(3') .1010(3) .3590(4) -.02963(11) .126(2) Uani d . 1 . O
O(4') .2643(4) .3853(3) -.02732(11) .1133(15) Uani d . 1 . O
C(1') .1638(3) .2702(3) .11055(11) .0383(9) Uani d . 1 . C
C(2') .0874(3) .1675(3) .10601(12) .0447(10) Uani d . 1 . C
H(2'A) .0894(3) .1187(3) .13310(12) .054 Uiso calc R 1 . H
H(2'B) .0177(3) .1989(3) .10269(12) .054 Uiso calc R 1 . H
N(3') .1135(2) .0949(3) .06686(9) .0447(8) Uani d . 1 . N
C(4') .1108(3) .1649(3) .02544(11) .0509(10) Uani d . 1 . C
H(4'A) .0421(3) .1982(3) .02098(11) .061 Uiso calc R 1 . H
H(4'B) .1273(3) .1146(3) -.00030(11) .061 Uiso calc R 1 . H
C(5') .1906(3) .2654(3) .02963(11) .0490(10) Uani d . 1 . C
C(6') .2974(3) .2176(3) .03627(14) .0551(11) Uani d . 1 . C
H(6'A) .3393(3) .2007(3) .01146(14) .066 Uiso calc R 1 . H
C(7') .3322(3) .1994(4) .07797(13) .0543(11) Uani d . 1 . C
H(7'A) .3978(3) .1658(4) .08105(13) .065 Uiso calc R 1 . H
C(8') .2745(2) .2283(3) .12021(12) .0479(10) Uani d . 1 . C
H(8'A) .3112(2) .2905(3) .13651(12) .057 Uiso calc R 1 . H
H(8'B) .2721(2) .1580(3) .13936(12) .057 Uiso calc R 1 . H
C(9') .1610(3) .3485(3) .06866(11) .0456(10) Uani d . 1 . C
H(9'A) .2101(3) .4138(3) .07126(11) .055 Uiso calc R 1 . H
H(9'B) .0921(3) .3814(3) .06411(11) .055 Uiso calc R 1 . H
C(10') .0442(3) -.0076(3) .06351(13) .0598(11) Uani d . 1 . C
H(10D) .0479(14) -.0536(12) .0909(3) .090 Uiso calc R 1 . H
H(10E) .0645(12) -.0565(12) .0384(5) .090 Uiso calc R 1 . H
H(10F) -.0257(4) .0198(3) .0591(8) .090 Uiso calc R 1 . H

loop_
_atom_type_symbol
_atom_type_description
_atom_type_scat_dispersion_real
_atom_type_scat_dispersion_imag
_atom_type_scat_source
C C 0.0033 0.0016 'International Tables Vol C Tables 4.2.6.8 and 6.1.1.4'
H H 0.0000 0.0000 'International Tables Vol C Tables 4.2.6.8 and 6.1.1.4'
N N 0.0061 0.0033 'International Tables Vol C Tables 4.2.6.8 and 6.1.1.4'
O O 0.0106 0.0060 'International Tables Vol C Tables 4.2.6.8 and 6.1.1.4'

loop_
_geom_angle_atom_site_label_1
_geom_angle_atom_site_label_2
_geom_angle_atom_site_label_3
_geom_angle
O(1) N(1) O(2) 121.3(4)
O(1) N(1) C(1) 119.3(4)
O(2) N(1) C(1) 119.3(3)
O(4) N(2) O(3) 123.6(4)
O(4) N(2) C(5) 118.8(4)
O(3) N(2) C(5) 117.6(4)
C(9) C(1) C(2) 109.7(3)
C(9) C(1) C(8) 110.9(3)
C(2) C(1) C(8) 114.1(3)
C(9) C(1) N(1) 109.0(3)
C(2) C(1) N(1) 106.5(3)
C(8) C(1) N(1) 106.4(3)
N(3) C(2) C(1) 110.5(3)
C(2) N(3) C(10) 110.3(3)
C(2) N(3) C(4) 112.0(3)
C(10) N(3) C(4) 110.6(3)
N(3) C(4) C(5) 108.1(3)
C(6) C(5) C(9) 110.8(3)
C(6) C(5) C(4) 112.3(3)
C(9) C(5) C(4) 109.4(3)
C(6) C(5) N(2) 110.0(3)
C(9) C(5) N(2) 105.5(3)
C(4) C(5) N(2) 108.7(3)
C(7) C(6) C(5) 119.8(3)
C(6) C(7) C(8) 124.3(3)
C(7) C(8) C(1) 112.9(3)
C(1) C(9) C(5) 104.8(3)
O(2') N(1') O(1') 121.9(4)
O(2') N(1') C(1') 119.2(3)
O(1') N(1') C(1') 118.8(3)
O(4') N(2') O(3') 123.5(4)
O(4') N(2') C(5') 118.8(4)
O(3') N(2') C(5') 117.7(4)
C(9') C(1') C(2') 110.4(3)
C(9') C(1') C(8') 110.6(3)
C(2') C(1') C(8') 112.9(3)
C(9') C(1') N(1') 109.0(3)
C(2') C(1') N(1') 106.7(3)
C(8') C(1') N(1') 107.0(3)
N(3') C(2') C(1') 110.0(3)
C(2') N(3') C(4') 111.4(3)
C(2') N(3') C(10') 110.6(3)
C(4') N(3') C(10') 110.6(3)
N(3') C(4') C(5') 108.2(3)
C(6') C(5') N(2') 110.7(3)
C(6') C(5') C(4') 111.6(3)
N(2') C(5') C(4') 108.7(3)
C(6') C(5') C(9') 110.4(3)
N(2') C(5') C(9') 105.3(3)
C(4') C(5') C(9') 109.9(3)
C(7') C(6') C(5') 119.3(4)
C(6') C(7') C(8') 125.2(4)
C(7') C(8') C(1') 112.1(3)
C(1') C(9') C(5') 105.0(3)

loop_
_geom_bond_atom_site_label_1
_geom_bond_atom_site_label_2
_geom_bond_site_symmetry_2
_geom_bond_distance
_geom_bond_publ_flag
N(1) O(1) . 1.175(4) ?
N(1) O(2) . 1.187(4) ?
N(1) C(1) . 1.531(4) ?
N(2) O(4) . 1.212(4) ?
N(2) O(3) . 1.220(4) ?
N(2) C(5) . 1.530(5) ?
C(1) C(9) . 1.516(4) ?
C(1) C(2) . 1.519(5) ?
C(1) C(8) . 1.527(4) ?
C(2) N(3) . 1.453(4) ?
N(3) C(10) . 1.457(4) ?
N(3) C(4) . 1.460(4) ?
C(4) C(5) . 1.530(5) ?
C(5) C(6) . 1.489(5) ?
C(5) C(9) . 1.528(5) ?
C(6) C(7) . 1.340(5) ?
C(7) C(8) . 1.469(5) ?
N(1') O(2') . 1.189(4) ?
N(1') O(1') . 1.203(4) ?
N(1') C(1') . 1.531(4) ?
N(2') O(4') . 1.204(5) ?
N(2') O(3') . 1.210(5) ?
N(2') C(5') . 1.523(5) ?
C(1') C(9') . 1.518(5) ?
C(1') C(2') . 1.519(5) ?
C(1') C(8') . 1.528(5) ?
C(2') N(3') . 1.454(4) ?
N(3') C(4') . 1.454(4) ?
N(3') C(10') . 1.458(4) ?
C(4') C(5') . 1.529(5) ?
C(5') C(6') . 1.490(5) ?
C(5') C(9') . 1.530(5) ?
C(6') C(7') . 1.328(5) ?
C(7') C(8') . 1.489(5) ?

loop_
_cod_related_entry_id
_cod_related_entry_database
_cod_related_entry_code
1 ChemSpider 378555
